data_7239497
loop_
_publ_author_name
'Efthymiou, Constantinos G.'
'Kyprianidou, Eleni J.'
'Milios, Constantinos J.'
'Manos, Manolis J.'
'Tasiopoulos, Anastasios J.'

_publ_section_title
;
 Flexible lanthanide MOFs as highly selective and reusable liquid MeOH
 sorbents
;
_journal_issue 16
_journal_name_full 'Journal of Materials Chemistry A'
_journal_page_first 5061
_journal_paper_doi 10.1039/c3ta00115f
_journal_volume 1
_journal_year 2013
_chemical_formula_moiety 'C41 H34 N5 O16 Sm2'
_chemical_formula_sum 'C41 H34 N5 O16 Sm2'
_chemical_formula_weight 1153.45
_space_group_IT_number 15
_space_group_name_Hall '-C 2yc'
_space_group_name_H-M_alt 'C 1 2/c 1'
_symmetry_cell_setting monoclinic
_symmetry_space_group_name_H-M 'C 1 2/c 1'
_atom_sites_solution_hydrogens geom
_atom_sites_solution_primary direct
_atom_sites_solution_secondary difmap
_audit_creation_method SHELXL-97
_cell_angle_alpha 90.00
_cell_angle_beta 99.776(4)
_cell_angle_gamma 90.00
_cell_formula_units_Z 4
_cell_length_a 28.8085(10)
_cell_length_b 14.3140(7)
_cell_length_c 13.5515(6)
_cell_measurement_reflns_used 5249
_cell_measurement_temperature 100(2)
_cell_measurement_theta_max 28.5141
_cell_measurement_theta_min 3.0068
_cell_volume 5507.0(4)
_computing_cell_refinement 'CrysAlis RED'
_computing_data_collection 'CrysAlis CCD'
_computing_data_reduction 'CrysAlis RED'
_computing_molecular_graphics
;
DIAMOND (Brandenburg, 2006)
MERCURY (Bruno et al. 2002)
;
_computing_publication_material 'WINGX (Farrugia, 1999)'
_computing_structure_refinement 'SHELXL-97 (Sheldrick, 1997)'
_computing_structure_solution 'SHELXL-97 (Sheldrick, 1997)'
_diffrn_ambient_temperature 100(2)
_diffrn_detector_area_resol_mean 10.4223
_diffrn_measured_fraction_theta_full 0.996
_diffrn_measured_fraction_theta_max 0.996
_diffrn_measurement_device_type 'SuperNova, Dual, Cu at zero, Atlas'
_diffrn_measurement_method '\w scans'
_diffrn_radiation_monochromator mirror
_diffrn_radiation_source 'SuperNova (Mo) X-ray Source'
_diffrn_radiation_type MoK\a
_diffrn_radiation_wavelength 0.71073
_diffrn_reflns_av_R_equivalents 0.0326
_diffrn_reflns_av_sigmaI/netI 0.0423
_diffrn_reflns_limit_h_max 36
_diffrn_reflns_limit_h_min -25
_diffrn_reflns_limit_k_max 15
_diffrn_reflns_limit_k_min -17
_diffrn_reflns_limit_l_max 16
_diffrn_reflns_limit_l_min -16
_diffrn_reflns_number 13354
_diffrn_reflns_theta_full 26.50
_diffrn_reflns_theta_max 26.50
_diffrn_reflns_theta_min 3.14
_exptl_absorpt_coefficient_mu 2.173
_exptl_absorpt_correction_T_max 1.00000
_exptl_absorpt_correction_T_min 0.75770
_exptl_absorpt_correction_type multi-scan
_exptl_absorpt_process_details 'Empirical absorption correction (CrysAlis RED, Oxford Diffraction)'
_exptl_crystal_colour colorless
_exptl_crystal_density_diffrn 1.391
_exptl_crystal_density_method 'not measured'
_exptl_crystal_description plate
_exptl_crystal_F_000 2268
_exptl_crystal_size_max 0.08
_exptl_crystal_size_mid 0.06
_exptl_crystal_size_min 0.03
_refine_diff_density_max 1.406
_refine_diff_density_min -0.933
_refine_diff_density_rms 0.143
_refine_ls_extinction_method none
_refine_ls_goodness_of_fit_ref 1.109
_refine_ls_hydrogen_treatment mixed
_refine_ls_matrix_type full
_refine_ls_number_parameters 320
_refine_ls_number_reflns 5689
_refine_ls_number_restraints 115
_refine_ls_restrained_S_all 1.132
_refine_ls_R_factor_all 0.0609
_refine_ls_R_factor_gt 0.0461
_refine_ls_shift/su_max 0.001
_refine_ls_shift/su_mean 0.000
_refine_ls_structure_factor_coef Fsqd
_refine_ls_weighting_details 'calc w=1/[\s^2^(Fo^2^)+(0.0684P)^2^+30.2667P] where P=(Fo^2^+2Fc^2^)/3'
_refine_ls_weighting_scheme calc
_refine_ls_wR_factor_gt 0.1334
_refine_ls_wR_factor_ref 0.1414
_reflns_number_gt 4379
_reflns_number_total 5689
_reflns_threshold_expression >2sigma(I)
_cod_data_source_file c3ta00115f.txt
_cod_data_source_block UCY-7
_cod_depositor_comments
;
The following automatic conversions were performed:

data item '_symmetry_cell_setting' value 'Monoclinic' was changed to
'monoclinic' in accordance with the
/home/saulius/struct/COD-crude-data/automatic-downloads/DataCite-retrospective/RSC/depositions/lib/dictionaries/cif_core.dic
dictionary named 'cif_core.dic' version 2.4.2 last updated on
2011-04-26.

Automatic conversion script
Id: cif_fix_values 6909 2019-04-08 15:41:33Z antanas 
;
_cod_original_sg_symbol_H-M 'C 2/c'
_cod_database_code 7239497

loop_
_symmetry_equiv_pos_as_xyz
'x, y, z'
'-x, y, -z+1/2'
'x+1/2, y+1/2, z'
'-x+1/2, y+1/2, -z+1/2'
'-x, -y, -z'
'x, -y, z-1/2'
'-x+1/2, -y+1/2, -z'
'x+1/2, -y+1/2, z-1/2'

loop_
_atom_site_label
_atom_site_type_symbol
_atom_site_fract_x
_atom_site_fract_y
_atom_site_fract_z
_atom_site_U_iso_or_equiv
_atom_site_adp_type
_atom_site_occupancy
_atom_site_symmetry_multiplicity
_atom_site_calc_flag
_atom_site_refinement_flags
Sm1 Sm 0.817457(9) 0.71257(2) 0.04206(2) 0.03249(13) Uani 1 1 d .
O1 O 0.87952(16) 0.8282(4) 0.0063(4) 0.0583(14) Uani 1 1 d .
O2 O 0.89127(18) 0.6793(4) -0.0181(5) 0.0661(16) Uani 1 1 d .
O3 O 0.76857(14) 0.8473(3) 0.0406(3) 0.0415(10) Uani 1 1 d .
O4 O 0.79396(15) 0.5687(3) -0.0532(4) 0.0475(11) Uani 1 1 d .
O5 O 0.79896(16) 0.7620(4) -0.1290(3) 0.0463(11) Uani 1 1 d .
O6 O 0.77129(16) 0.6671(4) 0.1665(4) 0.0563(13) Uani 1 1 d .
O7 O 0.8607(5) 0.5963(8) 0.1478(9) 0.054(3) Uani 0.50 1 d PDU
O7A O 0.8547(6) 0.5614(10) 0.1361(12) 0.071(3) Uani 0.50 1 d PU
O8 O 0.8573(3) 0.7812(6) 0.1959(6) 0.104(2) Uani 1 1 d DU
N1 N 1.09847(19) 0.9187(5) -0.1487(5) 0.0522(15) Uani 1 1 d .
N2 N 0.8843(5) 0.5146(9) 0.3106(9) 0.076(3) Uani 0.50 1 d PDU
N3 N 0.8799(5) 0.8769(10) 0.3292(11) 0.166(4) Uani 1 1 d DU
C1 C 0.9035(2) 0.7623(6) -0.0210(5) 0.0487(17) Uani 1 1 d .
C2 C 0.9488(3) 0.7844(5) -0.0575(6) 0.0534(19) Uani 1 1 d .
C3 C 0.9635(3) 0.8739(6) -0.0649(7) 0.063(2) Uani 1 1 d .
H3 H 0.9447 0.9227 -0.0494 0.075 Uiso 1 1 calc R
C4 C 1.0060(3) 0.8940(6) -0.0951(7) 0.064(2) Uani 1 1 d .
H4 H 1.0159 0.9555 -0.0986 0.077 Uiso 1 1 calc R
C5 C 1.0337(3) 0.8207(6) -0.1202(7) 0.061(2) Uani 1 1 d .
C6 C 1.0198(4) 0.7323(7) -0.1137(10) 0.098(4) Uani 1 1 d .
H6 H 1.0387 0.6837 -0.1293 0.117 Uiso 1 1 calc R
C7 C 0.9767(3) 0.7131(6) -0.0836(11) 0.097(4) Uani 1 1 d .
H7 H 0.9668 0.6515 -0.0810 0.116 Uiso 1 1 calc R
C8 C 1.0810(3) 0.8391(7) -0.1454(7) 0.068(2) Uani 1 1 d D
H16 H 1.094(3) 0.779(3) -0.156(7) 0.081 Uiso 1 1 d D
C9 C 0.7503(2) 0.5804(4) -0.0713(5) 0.0376(14) Uani 1 1 d .
C10 C 0.7196(2) 0.5066(4) -0.1290(5) 0.0386(14) Uani 1 1 d .
C11 C 0.7386(2) 0.4471(4) -0.1933(5) 0.0360(13) Uani 1 1 d .
H11 H 0.7702 0.4518 -0.1992 0.043 Uiso 1 1 calc R
C12 C 0.7102(2) 0.3810(5) -0.2480(5) 0.0403(15) Uani 1 1 d .
C13 C 0.6635(2) 0.3706(5) -0.2360(5) 0.0408(15) Uani 1 1 d .
H13 H 0.6445 0.3256 -0.2725 0.049 Uiso 1 1 calc R
C14 C 0.6451(2) 0.4289(5) -0.1678(5) 0.0448(16) Uani 1 1 d .
C15 C 0.6723(2) 0.4979(5) -0.1184(5) 0.0430(15) Uani 1 1 d .
H15 H 0.6594 0.5393 -0.0776 0.052 Uiso 1 1 calc R
C16 C 0.7714(2) 0.8204(5) -0.1763(5) 0.0417(15) Uani 1 1 d .
C17 C 0.8674(7) 0.5886(12) 0.2412(10) 0.083(3) Uani 0.50 1 d PDU
C18 C 0.8734(9) 0.4341(13) 0.2455(16) 0.107(5) Uani 0.50 1 d PDU
H18A H 0.8830 0.3781 0.2824 0.161 Uiso 0.50 1 calc PR
H18B H 0.8899 0.4390 0.1899 0.161 Uiso 0.50 1 calc PR
H18C H 0.8402 0.4319 0.2213 0.161 Uiso 0.50 1 calc PR
C19 C 0.9026(8) 0.5281(15) 0.4160(10) 0.089(4) Uani 0.50 1 d PDU
H19A H 0.9122 0.4690 0.4462 0.133 Uiso 0.50 1 calc PR
H19B H 0.8785 0.5545 0.4483 0.133 Uiso 0.50 1 calc PR
H19C H 0.9291 0.5696 0.4233 0.133 Uiso 0.50 1 calc PR
C20 C 0.8437(5) 0.8210(12) 0.2676(11) 0.155(3) Uani 1 1 d DU
C21 C 0.8558(7) 0.9261(13) 0.3985(13) 0.180(5) Uani 1 1 d DU
H21A H 0.8250 0.8998 0.3963 0.270 Uiso 1 1 calc R
H21B H 0.8529 0.9909 0.3804 0.270 Uiso 1 1 calc R
H21C H 0.8734 0.9202 0.4651 0.270 Uiso 1 1 calc R
C22 C 0.9273(6) 0.8892(14) 0.3082(15) 0.186(5) Uani 1 1 d DU
H22A H 0.9332 0.8437 0.2599 0.279 Uiso 1 1 calc R
H22B H 0.9496 0.8813 0.3689 0.279 Uiso 1 1 calc R
H22C H 0.9304 0.9509 0.2821 0.279 Uiso 1 1 calc R

loop_
_atom_site_aniso_label
_atom_site_aniso_U_11
_atom_site_aniso_U_22
_atom_site_aniso_U_33
_atom_site_aniso_U_23
_atom_site_aniso_U_13
_atom_site_aniso_U_12
Sm1 0.02026(18) 0.0389(2) 0.0420(2) 0.00157(14) 0.01569(13) -0.00146(12)
O1 0.035(3) 0.065(3) 0.084(4) -0.025(3) 0.036(3) -0.015(2)
O2 0.045(3) 0.052(3) 0.113(5) 0.008(3) 0.048(3) 0.005(2)
O3 0.033(2) 0.038(2) 0.059(3) -0.007(2) 0.025(2) -0.0038(18)
O4 0.031(2) 0.038(2) 0.077(3) -0.011(2) 0.021(2) -0.0049(19)
O5 0.035(2) 0.065(3) 0.044(2) 0.011(2) 0.021(2) 0.008(2)
O6 0.031(2) 0.085(4) 0.058(3) 0.024(3) 0.023(2) 0.007(2)
O7 0.038(4) 0.055(5) 0.067(4) 0.003(4) 0.004(4) 0.013(4)
O7A 0.061(5) 0.070(5) 0.080(4) -0.008(4) 0.008(4) 0.007(4)
O8 0.104(5) 0.126(6) 0.075(4) 0.024(3) -0.004(4) -0.024(4)
N1 0.034(3) 0.068(4) 0.061(4) -0.015(3) 0.028(3) -0.018(3)
N2 0.074(5) 0.076(5) 0.079(4) 0.008(3) 0.013(4) 0.002(4)
N3 0.173(5) 0.163(5) 0.160(5) -0.018(4) 0.020(4) -0.008(4)
C1 0.027(3) 0.075(5) 0.049(4) -0.002(4) 0.018(3) -0.002(3)
C2 0.033(4) 0.068(5) 0.065(5) -0.002(4) 0.025(3) -0.009(3)
C3 0.042(4) 0.070(5) 0.083(6) -0.018(5) 0.028(4) -0.005(4)
C4 0.049(4) 0.069(5) 0.082(6) -0.017(5) 0.033(4) -0.012(4)
C5 0.057(5) 0.057(4) 0.078(5) -0.015(4) 0.037(4) -0.015(4)
C6 0.068(6) 0.070(6) 0.174(12) -0.032(7) 0.076(7) -0.012(5)
C7 0.058(6) 0.065(6) 0.189(13) -0.017(6) 0.080(7) -0.008(4)
C8 0.053(5) 0.076(6) 0.084(6) -0.020(5) 0.041(4) -0.010(4)
C9 0.035(3) 0.038(3) 0.046(3) -0.005(3) 0.022(3) -0.006(3)
C10 0.031(3) 0.039(3) 0.052(4) -0.003(3) 0.024(3) -0.005(3)
C11 0.025(3) 0.044(3) 0.043(3) 0.001(3) 0.019(3) -0.002(2)
C12 0.035(3) 0.047(4) 0.045(3) 0.002(3) 0.023(3) -0.004(3)
C13 0.036(3) 0.049(4) 0.043(3) -0.009(3) 0.022(3) -0.009(3)
C14 0.028(3) 0.058(4) 0.055(4) -0.012(3) 0.024(3) -0.011(3)
C15 0.035(3) 0.045(4) 0.057(4) -0.011(3) 0.030(3) -0.005(3)
C16 0.035(3) 0.057(4) 0.038(3) 0.008(3) 0.021(3) 0.003(3)
C17 0.083(6) 0.092(5) 0.074(3) 0.007(4) 0.015(4) 0.002(5)
C18 0.113(7) 0.101(5) 0.108(6) -0.015(4) 0.022(5) 0.000(5)
C19 0.092(6) 0.088(6) 0.085(4) 0.006(4) 0.014(4) -0.001(5)
C20 0.156(4) 0.156(4) 0.152(4) -0.0006(19) 0.025(2) 0.000(2)
C21 0.191(6) 0.179(6) 0.170(6) -0.012(4) 0.028(4) 0.003(5)
C22 0.176(5) 0.189(7) 0.192(7) -0.002(5) 0.028(4) -0.010(4)

loop_
_atom_type_symbol
_atom_type_description
_atom_type_scat_dispersion_real
_atom_type_scat_dispersion_imag
_atom_type_scat_source
C C 0.0033 0.0016 'International Tables Vol C Tables 4.2.6.8 and 6.1.1.4'
H H 0.0000 0.0000 'International Tables Vol C Tables 4.2.6.8 and 6.1.1.4'
N N 0.0061 0.0033 'International Tables Vol C Tables 4.2.6.8 and 6.1.1.4'
O O 0.0106 0.0060 'International Tables Vol C Tables 4.2.6.8 and 6.1.1.4'
Sm Sm -0.1638 3.4418 'International Tables Vol C Tables 4.2.6.8 and 6.1.1.4'

loop_
_geom_angle_atom_site_label_1
_geom_angle_atom_site_label_2
_geom_angle_atom_site_label_3
_geom_angle
_geom_angle_site_symmetry_1
_geom_angle_site_symmetry_3
O3 Sm1 O5 73.69(16) . .
O3 Sm1 O7 144.2(3) . .
O5 Sm1 O7 142.1(3) . .
O3 Sm1 O6 80.15(16) . .
O5 Sm1 O6 134.34(16) . .
O7 Sm1 O6 71.8(3) . .
O3 Sm1 O8 82.6(2) . .
O5 Sm1 O8 135.3(2) . .
O7 Sm1 O8 69.1(3) . .
O6 Sm1 O8 75.1(2) . .
O3 Sm1 O2 134.32(16) . .
O5 Sm1 O2 78.37(19) . .
O7 Sm1 O2 70.9(4) . .
O6 Sm1 O2 142.61(19) . .
O8 Sm1 O2 93.1(3) . .
O3 Sm1 O4 124.19(15) . .
O5 Sm1 O4 75.16(18) . .
O7 Sm1 O4 78.6(3) . .
O6 Sm1 O4 90.31(18) . .
O8 Sm1 O4 147.3(2) . .
O2 Sm1 O4 80.81(17) . .
O3 Sm1 O1 84.57(15) . .
O5 Sm1 O1 70.81(18) . .
O7 Sm1 O1 104.8(3) . .
O6 Sm1 O1 143.07(18) . .
O8 Sm1 O1 69.7(2) . .
O2 Sm1 O1 52.04(17) . .
O4 Sm1 O1 125.73(15) . .
O3 Sm1 O7A 148.9(4) . .
O5 Sm1 O7A 135.5(4) . .
O7 Sm1 O7A 11.1(5) . .
O6 Sm1 O7A 70.7(4) . .
O8 Sm1 O7A 79.8(4) . .
O2 Sm1 O7A 72.4(4) . .
O4 Sm1 O7A 67.7(3) . .
O1 Sm1 O7A 112.6(4) . .
O3 Sm1 O3 75.65(15) . 7_665
O5 Sm1 O3 69.65(15) . 7_665
O7 Sm1 O3 112.1(3) . 7_665
O6 Sm1 O3 67.95(16) . 7_665
O8 Sm1 O3 139.6(2) . 7_665
O2 Sm1 O3 126.31(18) . 7_665
O4 Sm1 O3 50.34(13) . 7_665
O1 Sm1 O3 139.32(17) . 7_665
O7A Sm1 O3 102.2(4) . 7_665
O3 Sm1 C1 109.76(19) . .
O5 Sm1 C1 72.39(18) . .
O7 Sm1 C1 87.9(4) . .
O6 Sm1 C1 152.97(19) . .
O8 Sm1 C1 81.2(3) . .
O2 Sm1 C1 25.7(2) . .
O4 Sm1 C1 103.16(19) . .
O1 Sm1 C1 26.3(2) . .
O7A Sm1 C1 92.7(4) . .
O3 Sm1 C1 138.15(17) 7_665 .
O3 Sm1 C9 100.39(16) . .
O5 Sm1 C9 70.52(17) . .
O7 Sm1 C9 95.4(3) . .
O6 Sm1 C9 78.43(18) . .
O8 Sm1 C9 152.4(2) . .
O2 Sm1 C9 103.42(19) . .
O4 Sm1 C9 24.75(15) . .
O1 Sm1 C9 137.71(17) . .
O7A Sm1 C9 84.4(3) . .
O3 Sm1 C9 25.60(14) 7_665 .
C1 Sm1 C9 122.17(19) . .
C1 O1 Sm1 90.3(4) . .
C1 O2 Sm1 95.2(4) . .
C9 O3 Sm1 160.0(4) 7_665 .
C9 O3 Sm1 88.9(3) 7_665 7_665
Sm1 O3 Sm1 104.35(15) . 7_665
C9 O4 Sm1 99.7(4) . .
C16 O5 Sm1 135.2(4) . .
C16 O6 Sm1 134.0(4) 7_665 .
O7A O7 C17 102(3) . .
O7A O7 Sm1 111(3) . .
C17 O7 Sm1 129.7(11) . .
O7 O7A C17 57(2) . .
O7 O7A Sm1 58(2) . .
C17 O7A Sm1 105.3(9) . .
C20 O8 Sm1 134.0(10) . .
C8 N1 C14 119.9(7) . 3
C17 N2 C19 124.8(14) . .
C17 N2 C18 99.9(15) . .
C19 N2 C18 135.1(16) . .
C21 N3 C22 129.8(16) . .
C21 N3 C20 105.3(13) . .
C22 N3 C20 124.0(15) . .
O2 C1 O1 122.4(6) . .
O2 C1 C2 118.5(7) . .
O1 C1 C2 119.1(7) . .
O2 C1 Sm1 59.0(3) . .
O1 C1 Sm1 63.4(3) . .
C2 C1 Sm1 177.2(6) . .
C3 C2 C7 118.3(7) . .
C3 C2 C1 121.4(7) . .
C7 C2 C1 120.3(7) . .
C2 C3 C4 121.4(8) . .
C2 C3 H3 119.3 . .
C4 C3 H3 119.3 . .
C3 C4 C5 119.2(8) . .
C3 C4 H4 120.4 . .
C5 C4 H4 120.4 . .
C6 C5 C4 120.3(7) . .
C6 C5 C8 118.8(8) . .
C4 C5 C8 120.6(7) . .
C5 C6 C7 119.9(9) . .
C5 C6 H6 120.1 . .
C7 C6 H6 120.1 . .
C2 C7 C6 120.9(8) . .
C2 C7 H7 119.6 . .
C6 C7 H7 119.6 . .
N1 C8 C5 124.1(8) . .
N1 C8 H16 131(6) . .
C5 C8 H16 105(6) . .
O4 C9 O3 121.1(6) . 7_665
O4 C9 C10 119.3(5) . .
O3 C9 C10 119.6(5) 7_665 .
O4 C9 Sm1 55.6(3) . .
O3 C9 Sm1 65.6(3) 7_665 .
C10 C9 Sm1 174.8(4) . .
C11 C10 C15 120.0(6) . .
C11 C10 C9 119.7(5) . .
C15 C10 C9 120.3(5) . .
C12 C11 C10 119.7(5) . .
C12 C11 H11 120.1 . .
C10 C11 H11 120.1 . .
C11 C12 C13 120.4(6) . .
C11 C12 C16 121.0(5) . 4_644
C13 C12 C16 118.6(6) . 4_644
C12 C13 C14 119.4(6) . .
C12 C13 H13 120.3 . .
C14 C13 H13 120.3 . .
C15 C14 C13 120.0(5) . .
C15 C14 N1 117.9(6) . 3_445
C13 C14 N1 122.1(6) . 3_445
C14 C15 C10 120.2(6) . .
C14 C15 H15 119.9 . .
C10 C15 H15 119.9 . .
O5 C16 O6 125.5(6) . 7_665
O5 C16 C12 117.8(5) . 4_654
O6 C16 C12 116.7(6) 7_665 4_654
O7 C17 N2 134.3(16) . .
O7 C17 O7A 21.3(9) . .
N2 C17 O7A 116.1(13) . .
N2 C18 H18A 109.5 . .
N2 C18 H18B 109.5 . .
H18A C18 H18B 109.5 . .
N2 C18 H18C 109.5 . .
H18A C18 H18C 109.5 . .
H18B C18 H18C 109.5 . .
N2 C19 H19A 109.5 . .
N2 C19 H19B 109.5 . .
H19A C19 H19B 109.5 . .
N2 C19 H19C 109.5 . .
H19A C19 H19C 109.5 . .
H19B C19 H19C 109.5 . .
O8 C20 N3 114.2(13) . .
N3 C21 H21A 109.5 . .
N3 C21 H21B 109.5 . .
H21A C21 H21B 109.5 . .
N3 C21 H21C 109.5 . .
H21A C21 H21C 109.5 . .
H21B C21 H21C 109.5 . .
N3 C22 H22A 109.5 . .
N3 C22 H22B 109.5 . .
H22A C22 H22B 109.5 . .
N3 C22 H22C 109.5 . .
H22A C22 H22C 109.5 . .
H22B C22 H22C 109.5 . .

loop_
_geom_bond_atom_site_label_1
_geom_bond_atom_site_label_2
_geom_bond_distance
_geom_bond_site_symmetry_2
Sm1 O3 2.386(4) .
Sm1 O5 2.396(5) .
Sm1 O7 2.402(12) .
Sm1 O6 2.408(4) .
Sm1 O8 2.412(8) .
Sm1 O2 2.450(5) .
Sm1 O4 2.464(4) .
Sm1 O1 2.543(5) .
Sm1 O7A 2.645(15) .
Sm1 O3 2.681(4) 7_665
Sm1 C1 2.845(6) .
Sm1 C9 2.944(6) .
O1 C1 1.261(9) .
O2 C1 1.241(10) .
O3 C9 1.272(7) 7_665
O3 Sm1 2.681(4) 7_665
O4 C9 1.250(7) .
O5 C16 1.252(8) .
O6 C16 1.272(7) 7_665
O7 O7A 0.543(18) .
O7 C17 1.252(5) .
O7A C17 1.46(2) .
O8 C20 1.245(5) .
N1 C8 1.249(10) .
N1 C14 1.417(7) 3
N2 C17 1.446(5) .
N2 C19 1.449(5) .
N2 C18 1.453(5) .
N3 C21 1.443(5) .
N3 C22 1.452(5) .
N3 C20 1.458(5) .
C1 C2 1.507(9) .
C2 C3 1.359(11) .
C2 C7 1.383(11) .
C3 C4 1.384(10) .
C3 H3 0.9300 .
C4 C5 1.396(11) .
C4 H4 0.9300 .
C5 C6 1.334(12) .
C5 C8 1.483(10) .
C6 C7 1.398(12) .
C6 H6 0.9300 .
C7 H7 0.9300 .
C8 H16 0.96(2) .
C9 O3 1.272(7) 7_665
C9 C10 1.509(9) .
C10 C11 1.393(8) .
C10 C15 1.401(8) .
C11 C12 1.382(9) .
C11 H11 0.9300 .
C12 C13 1.390(8) .
C12 C16 1.506(9) 4_644
C13 C14 1.413(9) .
C13 H13 0.9300 .
C14 C15 1.364(9) .
C14 N1 1.417(7) 3_445
C15 H15 0.9300 .
C16 O6 1.272(7) 7_665
C16 C12 1.506(9) 4_654
C18 H18A 0.9600 .
C18 H18B 0.9600 .
C18 H18C 0.9600 .
C19 H19A 0.9600 .
C19 H19B 0.9600 .
C19 H19C 0.9600 .
C21 H21A 0.9600 .
C21 H21B 0.9600 .
C21 H21C 0.9600 .
C22 H22A 0.9600 .
C22 H22B 0.9600 .
C22 H22C 0.9600 .

loop_
_platon_squeeze_void_nr
_platon_squeeze_void_average_x
_platon_squeeze_void_average_y
_platon_squeeze_void_average_z
_platon_squeeze_void_volume
_platon_squeeze_void_count_electrons
_platon_squeeze_void_content
1 0.000 0.500 -0.001 319 52 ' '
2 0.250 0.750 0.000 190 31 ' '
3 0.500 0.000 -0.001 319 52 ' '
4 0.750 0.250 0.000 190 31 ' '
5 0.250 0.250 0.500 190 31 ' '
6 0.750 0.750 0.500 190 31 ' '
